data_4109517
loop_
_publ_author_name
'Atsushi Kunishita'
'Junji Teraoka'
'Joseph D. Scanlon'
'Takahiro Matsumoto'
'Masatatsu Suzuki'
'Christopher J. Cramer'
'Shinobu Itoh'

_publ_section_title
;
 Aromatic Hydroxylation Reactivity of a Mononuclear Cu(II)-Alkylperoxo
 Complex
;
_journal_name_full 'Journal of the American Chemical Society'
_journal_page_first 7248
_journal_page_last 7249
_journal_paper_doi 10.1021/ja071623g
_journal_volume 129
_journal_year 2007
_chemical_formula_moiety 'C33 H28 Cl4 Cu N4 O9 '
_chemical_formula_sum 'C33 H28 Cl4 Cu N4 O9'
_chemical_formula_weight 829.96
_space_group_IT_number 2
_symmetry_cell_setting triclinic
_symmetry_Int_Tables_number 2
_symmetry_space_group_name_Hall '-P 1'
_symmetry_space_group_name_H-M 'P -1'
_cell_angle_alpha 86.89(3)
_cell_angle_beta 74.54(4)
_cell_angle_gamma 85.12(3)
_cell_formula_units_Z 2
_cell_length_a 9.430(11)
_cell_length_b 11.586(8)
_cell_length_c 16.939(14)
_cell_measurement_reflns_used 13040
_cell_measurement_temperature 153.1
_cell_measurement_theta_max 27.5
_cell_measurement_theta_min 3.0
_cell_volume 1776(3)
_computing_cell_refinement PROCESS-AUTO
_computing_data_collection PROCESS-AUTO
_computing_data_reduction CrystalStructure
_computing_publication_material 'CrystalStructure 3.8'
_computing_structure_refinement SHELXL
_computing_structure_solution SIR92
_diffrn_detector_area_resol_mean 10.00
_diffrn_measured_fraction_theta_full 0.938
_diffrn_measured_fraction_theta_max 0.938
_diffrn_measurement_device_type 'Rigaku RAXIS-RAPID'
_diffrn_measurement_method \w
_diffrn_radiation_type 'Mo K\a'
_diffrn_radiation_wavelength 0.71075
_diffrn_reflns_av_R_equivalents 0.043
_diffrn_reflns_limit_h_max 11
_diffrn_reflns_limit_h_min -12
_diffrn_reflns_limit_k_max 13
_diffrn_reflns_limit_k_min -15
_diffrn_reflns_limit_l_max 18
_diffrn_reflns_limit_l_min -21
_diffrn_reflns_number 16135
_diffrn_reflns_theta_full 27.47
_diffrn_reflns_theta_max 27.47
_exptl_absorpt_coefficient_mu 0.975
_exptl_absorpt_correction_T_max 0.823
_exptl_absorpt_correction_T_min 0.559
_exptl_absorpt_correction_type multi-scan
_exptl_absorpt_process_details
;
    Higashi, T. (1995). Program for Absorption Correction.
    Rigaku Corporation, Tokyo, Japan.
;
_exptl_crystal_colour green
_exptl_crystal_density_diffrn 1.552
_exptl_crystal_description block
_exptl_crystal_F_000 846.00
_exptl_crystal_size_max 0.30
_exptl_crystal_size_mid 0.30
_exptl_crystal_size_min 0.20
_refine_diff_density_max 1.98
_refine_diff_density_min -0.66
_refine_ls_extinction_method none
_refine_ls_goodness_of_fit_ref 1.070
_refine_ls_hydrogen_treatment refall
_refine_ls_number_parameters 461
_refine_ls_number_reflns 7628
_refine_ls_R_factor_gt 0.0598
_refine_ls_shift/su_max 0.0000
_refine_ls_structure_factor_coef Fsqd
_refine_ls_weighting_details 'w = 1/[\s^2^(Fo^2^)+(0.1103P)^2^+0.0000P] where P=(Fo^2^+2Fc^2^)/3'
_refine_ls_weighting_scheme calc
_refine_ls_wR_factor_ref 0.1882
_reflns_number_gt 5481
_reflns_number_total 7628
_reflns_threshold_expression F^2^>2.0\s(F^2^)
_cod_data_source_file ja071623gsi20070428_022658_2.cif
_cod_data_source_block '_1Cl'
_cod_original_formula_sum 'C33 H28 Cl4 Cu N4 O9 '
_cod_database_code 4109517

loop_
_symmetry_equiv_pos_site_id
_symmetry_equiv_pos_as_xyz
1 +X,+Y,+Z
2 -X,-Y,-Z

loop_
_atom_site_label
_atom_site_type_symbol
_atom_site_fract_x
_atom_site_fract_y
_atom_site_fract_z
_atom_site_U_iso_or_equiv
_atom_site_adp_type
_atom_site_occupancy
_atom_site_symmetry_multiplicity
_atom_site_calc_flag
_atom_site_refinement_flags
Cu(1) Cu 0.21393(5) 0.88534(3) 0.23148(2) 0.02743(15) Uani 1.00 1 d .
Cl(1) Cl 0.29812(16) 0.48652(11) 0.50419(10) 0.0765(4) Uani 1.00 1 d .
Cl(2) Cl -0.02624(18) 0.49455(12) 0.33499(8) 0.0761(4) Uani 1.00 1 d .
Cl(3) Cl -0.26706(13) 0.76685(9) 0.09626(6) 0.0469(2) Uani 1.00 1 d .
Cl(4) Cl 0.42353(12) 1.14244(9) 0.34995(6) 0.0440(2) Uani 1.00 1 d .
O(1) O 0.4023(2) 0.97280(19) 0.18050(15) 0.0336(5) Uani 1.00 1 d .
O(2) O 0.4386(4) 1.2589(2) 0.3693(2) 0.0685(9) Uani 1.00 1 d .
O(3) O 0.2733(3) 1.1263(3) 0.3550(2) 0.0660(9) Uani 1.00 1 d .
O(4) O 0.4736(3) 1.0631(2) 0.40657(19) 0.0590(8) Uani 1.00 1 d .
O(5) O 0.5149(4) 1.1186(3) 0.26785(19) 0.0671(10) Uani 1.00 1 d .
O(6) O -0.3777(4) 0.8399(2) 0.0681(2) 0.0717(10) Uani 1.00 1 d .
O(7) O -0.2937(5) 0.7795(5) 0.1817(2) 0.135(2) Uani 1.00 1 d .
O(8) O -0.2803(5) 0.6521(2) 0.0778(3) 0.1068(17) Uani 1.00 1 d .
O(9) O -0.1239(3) 0.8038(2) 0.05703(17) 0.0529(8) Uani 1.00 1 d .
N(1) N 0.0209(3) 0.8714(2) 0.32017(16) 0.0254(5) Uani 1.00 1 d .
N(2) N 0.2189(3) 0.8208(2) 0.11106(17) 0.0308(6) Uani 1.00 1 d .
N(3) N 0.0941(3) 1.0119(2) 0.18860(16) 0.0273(6) Uani 1.00 1 d .
N(4) N 0.3393(3) 0.7632(2) 0.27041(17) 0.0332(6) Uani 1.00 1 d .
C(1) C -0.0094(4) 0.8193(2) 0.3965(2) 0.0286(7) Uani 1.00 1 d .
C(2) C 0.1123(3) 0.7822(2) 0.43428(19) 0.0265(7) Uani 1.00 1 d .
C(3) C 0.1400(4) 0.6671(3) 0.4535(2) 0.0370(8) Uani 1.00 1 d .
C(4) C 0.2519(4) 0.6342(3) 0.4904(2) 0.0431(9) Uani 1.00 1 d .
C(5) C 0.3317(5) 0.7138(3) 0.5122(2) 0.0475(10) Uani 1.00 1 d .
C(6) C 0.3014(4) 0.8314(3) 0.4937(2) 0.0445(9) Uani 1.00 1 d .
C(7) C 0.1946(4) 0.8650(3) 0.4546(2) 0.0358(8) Uani 1.00 1 d .
C(8) C -0.1544(4) 0.8048(3) 0.4406(2) 0.0378(8) Uani 1.00 1 d .
C(9) C -0.2685(4) 0.8465(3) 0.4092(2) 0.0429(9) Uani 1.00 1 d .
C(10) C -0.2391(4) 0.9021(3) 0.3333(2) 0.0403(9) Uani 1.00 1 d .
C(11) C -0.0936(4) 0.9121(2) 0.2900(2) 0.0287(7) Uani 1.00 1 d .
C(12) C -0.0535(4) 0.9676(2) 0.2054(2) 0.0287(7) Uani 1.00 1 d .
C(13) C 0.2619(4) 0.7152(3) 0.0787(2) 0.0394(9) Uani 1.00 1 d .
C(14) C 0.2585(5) 0.6139(3) 0.1379(2) 0.0410(9) Uani 1.00 1 d .
C(15) C 0.1336(5) 0.6025(3) 0.2019(2) 0.0418(9) Uani 1.00 1 d .
C(16) C 0.1304(6) 0.5090(3) 0.2575(2) 0.0537(12) Uani 1.00 1 d .
C(17) C 0.2469(7) 0.4285(3) 0.2502(3) 0.0644(15) Uani 1.00 1 d .
C(18) C 0.3704(7) 0.4376(3) 0.1863(3) 0.0664(15) Uani 1.00 1 d .
C(19) C 0.3787(6) 0.5322(3) 0.1279(2) 0.0559(12) Uani 1.00 1 d .
C(20) C 0.2987(5) 0.7004(3) -0.0052(2) 0.0532(12) Uani 1.00 1 d .
C(21) C 0.2913(6) 0.7949(3) -0.0566(2) 0.0575(13) Uani 1.00 1 d .
C(22) C 0.2413(5) 0.9018(3) -0.0238(2) 0.0437(10) Uani 1.00 1 d .
C(23) C 0.2093(4) 0.9100(2) 0.0601(2) 0.0324(8) Uani 1.00 1 d .
C(24) C 0.1587(4) 1.0271(2) 0.0990(2) 0.0323(8) Uani 1.00 1 d .
C(25) C 0.0901(4) 1.1244(2) 0.2313(2) 0.0315(7) Uani 1.00 1 d .
C(26) C -0.0068(4) 1.2229(2) 0.2076(2) 0.0326(8) Uani 1.00 1 d .
C(27) C -0.1488(4) 1.2473(3) 0.2543(2) 0.0397(9) Uani 1.00 1 d .
C(28) C -0.2357(5) 1.3392(3) 0.2346(2) 0.0498(11) Uani 1.00 1 d .
C(29) C -0.1820(6) 1.4108(3) 0.1681(2) 0.0534(12) Uani 1.00 1 d .
C(30) C -0.0393(5) 1.3892(3) 0.1199(2) 0.0488(11) Uani 1.00 1 d .
C(31) C 0.0475(5) 1.2955(3) 0.1397(2) 0.0413(9) Uani 1.00 1 d .
C(32) C 0.4227(4) 0.6964(3) 0.2871(2) 0.0368(8) Uani 1.00 1 d .
C(33) C 0.5276(5) 0.6097(3) 0.3104(2) 0.0543(12) Uani 1.00 1 d .
H(1) H 0.0823 0.6104 0.4415 0.044 Uiso 1.00 1 c R
H(2) H 0.4060 0.6903 0.5393 0.057 Uiso 1.00 1 c R
H(3) H 0.3558 0.8882 0.5085 0.053 Uiso 1.00 1 c R
H(4) H 0.1764 0.9446 0.4412 0.043 Uiso 1.00 1 c R
H(5) H -0.1740 0.7658 0.4927 0.045 Uiso 1.00 1 c R
H(6) H -0.3675 0.8373 0.4396 0.051 Uiso 1.00 1 c R
H(7) H -0.3173 0.9329 0.3111 0.048 Uiso 1.00 1 c R
H(8) H -0.0537 0.9099 0.1644 0.034 Uiso 1.00 1 c R
H(9) H -0.1273 1.0321 0.2012 0.034 Uiso 1.00 1 c R
H(10) H 0.0512 0.6576 0.2079 0.050 Uiso 1.00 1 c R
H(11) H 0.2425 0.3661 0.2894 0.077 Uiso 1.00 1 c R
H(12) H 0.4509 0.3808 0.1808 0.080 Uiso 1.00 1 c R
H(13) H 0.4639 0.5392 0.0833 0.067 Uiso 1.00 1 c R
H(14) H 0.3287 0.6255 -0.0268 0.064 Uiso 1.00 1 c R
H(15) H 0.3204 0.7868 -0.1143 0.069 Uiso 1.00 1 c R
H(16) H 0.2294 0.9677 -0.0579 0.052 Uiso 1.00 1 c R
H(17) H 0.2438 1.0755 0.0888 0.039 Uiso 1.00 1 c R
H(18) H 0.0842 1.0676 0.0737 0.039 Uiso 1.00 1 c R
H(19) H 0.0556 1.1094 0.2912 0.038 Uiso 1.00 1 c R
H(20) H 0.1919 1.1489 0.2193 0.038 Uiso 1.00 1 c R
H(21) H -0.1873 1.1994 0.3012 0.048 Uiso 1.00 1 c R
H(22) H -0.3340 1.3534 0.2672 0.060 Uiso 1.00 1 c R
H(23) H -0.2424 1.4750 0.1551 0.064 Uiso 1.00 1 c R
H(24) H -0.0012 1.4383 0.0737 0.059 Uiso 1.00 1 c R
H(25) H 0.1452 1.2804 0.1066 0.050 Uiso 1.00 1 c R
H(26) H 0.6273 0.6362 0.2914 0.065 Uiso 1.00 1 c R
H(27) H 0.5242 0.5361 0.2853 0.065 Uiso 1.00 1 c R
H(28) H 0.5014 0.5986 0.3702 0.065 Uiso 1.00 1 c R

loop_
_atom_site_aniso_label
_atom_site_aniso_U_11
_atom_site_aniso_U_22
_atom_site_aniso_U_33
_atom_site_aniso_U_12
_atom_site_aniso_U_13
_atom_site_aniso_U_23
Cu(1) 0.0272(2) 0.0300(2) 0.0243(2) -0.00016(16) -0.00665(17) 0.00210(15)
Cl(1) 0.0643(9) 0.0548(7) 0.1044(11) 0.0071(5) -0.0226(7) 0.0355(6)
Cl(2) 0.0989(12) 0.0795(8) 0.0516(7) -0.0512(7) -0.0099(7) 0.0019(5)
Cl(3) 0.0545(7) 0.0476(5) 0.0359(5) -0.0120(4) -0.0058(4) 0.0051(3)
Cl(4) 0.0407(6) 0.0598(6) 0.0360(5) -0.0051(4) -0.0165(4) -0.0069(4)
O(1) 0.0308(15) 0.0334(12) 0.0351(13) -0.0061(9) -0.0047(10) -0.0017(9)
O(2) 0.078(2) 0.0594(19) 0.076(2) -0.0018(17) -0.032(2) -0.0181(16)
O(3) 0.039(2) 0.112(2) 0.055(2) -0.0171(17) -0.0277(16) 0.0149(17)
O(4) 0.052(2) 0.077(2) 0.0534(19) 0.0101(16) -0.0264(16) -0.0084(15)
O(5) 0.073(2) 0.088(2) 0.0399(17) -0.0428(19) -0.0012(16) -0.0117(15)
O(6) 0.057(2) 0.063(2) 0.088(2) 0.0024(16) -0.0119(19) 0.0084(17)
O(7) 0.101(4) 0.268(6) 0.042(2) -0.093(4) -0.002(2) -0.012(3)
O(8) 0.120(4) 0.0369(19) 0.185(5) -0.013(2) -0.079(3) 0.014(2)
O(9) 0.044(2) 0.074(2) 0.0371(16) -0.0089(15) -0.0044(13) 0.0028(13)
N(1) 0.0269(16) 0.0268(13) 0.0229(13) -0.0024(10) -0.0066(11) -0.0023(9)
N(2) 0.0393(19) 0.0282(14) 0.0264(15) -0.0051(11) -0.0108(12) -0.0003(10)
N(3) 0.0361(18) 0.0251(13) 0.0225(14) -0.0005(11) -0.0116(12) -0.0010(10)
N(4) 0.0301(19) 0.0380(16) 0.0279(15) 0.0003(12) -0.0029(12) 0.0015(11)
C(1) 0.032(2) 0.0300(16) 0.0236(16) -0.0033(13) -0.0076(14) -0.0015(12)
C(2) 0.027(2) 0.0336(17) 0.0174(15) -0.0016(13) -0.0042(12) 0.0005(11)
C(3) 0.035(2) 0.041(2) 0.035(2) -0.0075(15) -0.0093(16) 0.0063(14)
C(4) 0.039(2) 0.047(2) 0.041(2) 0.0010(17) -0.0103(18) 0.0140(16)
C(5) 0.036(2) 0.075(2) 0.033(2) 0.001(2) -0.0145(17) 0.0069(18)
C(6) 0.037(2) 0.060(2) 0.040(2) -0.0070(18) -0.0136(18) -0.0121(17)
C(7) 0.033(2) 0.0377(19) 0.035(2) -0.0037(14) -0.0060(16) -0.0036(14)
C(8) 0.033(2) 0.051(2) 0.0271(18) -0.0045(16) -0.0043(15) 0.0009(14)
C(9) 0.022(2) 0.068(2) 0.035(2) -0.0006(17) -0.0026(16) -0.0009(17)
C(10) 0.031(2) 0.053(2) 0.036(2) 0.0043(16) -0.0097(16) -0.0039(16)
C(11) 0.029(2) 0.0302(16) 0.0269(17) 0.0019(13) -0.0074(14) -0.0054(12)
C(12) 0.029(2) 0.0325(17) 0.0271(17) 0.0014(13) -0.0138(14) -0.0011(12)
C(13) 0.053(2) 0.0374(19) 0.0288(19) -0.0066(16) -0.0101(17) -0.0054(14)
C(14) 0.065(3) 0.0294(18) 0.032(2) -0.0025(16) -0.0192(19) -0.0064(13)
C(15) 0.061(3) 0.0293(18) 0.040(2) -0.0157(16) -0.0185(19) -0.0017(14)
C(16) 0.084(3) 0.046(2) 0.040(2) -0.031(2) -0.022(2) -0.0021(17)
C(17) 0.118(5) 0.031(2) 0.058(3) -0.019(2) -0.044(3) 0.0056(18)
C(18) 0.113(5) 0.035(2) 0.058(3) -0.000(2) -0.036(3) -0.0020(19)
C(19) 0.082(3) 0.038(2) 0.045(2) 0.005(2) -0.015(2) -0.0063(17)
C(20) 0.086(3) 0.040(2) 0.032(2) 0.004(2) -0.014(2) -0.0082(15)
C(21) 0.101(4) 0.042(2) 0.025(2) -0.004(2) -0.008(2) -0.0072(15)
C(22) 0.065(3) 0.039(2) 0.0277(19) -0.0073(17) -0.0133(18) 0.0025(14)
C(23) 0.041(2) 0.0315(17) 0.0262(18) -0.0068(14) -0.0107(15) -0.0021(13)
C(24) 0.046(2) 0.0308(17) 0.0217(16) -0.0052(14) -0.0107(15) 0.0011(12)
C(25) 0.037(2) 0.0338(18) 0.0263(17) -0.0057(14) -0.0126(15) -0.0034(12)
C(26) 0.048(2) 0.0248(16) 0.0299(18) -0.0042(14) -0.0170(16) -0.0035(12)
C(27) 0.048(2) 0.0316(18) 0.040(2) 0.0010(16) -0.0132(18) -0.0053(14)
C(28) 0.056(3) 0.043(2) 0.053(2) 0.0095(19) -0.019(2) -0.0146(18)
C(29) 0.074(3) 0.036(2) 0.058(2) 0.013(2) -0.033(2) -0.0096(18)
C(30) 0.084(3) 0.0282(19) 0.042(2) -0.0087(19) -0.029(2) 0.0026(15)
C(31) 0.054(2) 0.039(2) 0.034(2) -0.0114(17) -0.0142(18) -0.0011(15)
C(32) 0.038(2) 0.0369(19) 0.0311(19) 0.0045(15) -0.0040(16) 0.0010(14)
C(33) 0.040(2) 0.062(2) 0.053(2) 0.023(2) -0.008(2) 0.0036(19)

loop_
_atom_type_symbol
_atom_type_description
_atom_type_scat_dispersion_real
_atom_type_scat_dispersion_imag
_atom_type_scat_source
C C 0.003 0.002
;
International Tables for Crystallography
(1992, Vol. C, Tables 4.2.6.8 and 6.1.1.4)
;
H H 0.000 0.000
;
International Tables for Crystallography
(1992, Vol. C, Table 6.1.1.4)
;
Cl Cl 0.148 0.159
;
International Tables for Crystallography
(1992, Vol. C, Tables 4.2.6.8 and 6.1.1.4)
;
N N 0.006 0.003
;
International Tables for Crystallography
(1992, Vol. C, Tables 4.2.6.8 and 6.1.1.4)
;
O O 0.011 0.006
;
International Tables for Crystallography
(1992, Vol. C, Tables 4.2.6.8 and 6.1.1.4)
;
Cu Cu 0.320 1.265
;
International Tables for Crystallography
(1992, Vol. C, Tables 4.2.6.8 and 6.1.1.4)
;

loop_
_geom_angle_atom_site_label_1
_geom_angle_atom_site_label_2
_geom_angle_atom_site_label_3
_geom_angle
_geom_angle_publ_flag
O(1) Cu(1) N(1) 149.52(10) yes
O(1) Cu(1) N(2) 90.96(10) yes
O(1) Cu(1) N(3) 89.48(10) yes
O(1) Cu(1) N(4) 88.22(11) yes
N(1) Cu(1) N(2) 115.75(12) yes
N(1) Cu(1) N(3) 82.34(10) yes
N(1) Cu(1) N(4) 100.02(11) yes
N(2) Cu(1) N(3) 78.40(10) yes
N(2) Cu(1) N(4) 100.90(11) yes
N(3) Cu(1) N(4) 177.59(11) yes
O(6) Cl(3) O(7) 108.3(2) yes
O(6) Cl(3) O(8) 107.5(2) yes
O(6) Cl(3) O(9) 109.73(19) yes
O(7) Cl(3) O(8) 111.3(3) yes
O(7) Cl(3) O(9) 108.4(2) yes
O(8) Cl(3) O(9) 111.6(2) yes
O(2) Cl(4) O(3) 110.3(2) yes
O(2) Cl(4) O(4) 109.4(2) yes
O(2) Cl(4) O(5) 109.5(2) yes
O(3) Cl(4) O(4) 109.3(2) yes
O(3) Cl(4) O(5) 110.1(2) yes
O(4) Cl(4) O(5) 108.19(19) yes
Cu(1) N(1) C(1) 131.7(2) yes
Cu(1) N(1) C(11) 109.52(19) yes
C(1) N(1) C(11) 118.3(2) yes
Cu(1) N(2) C(13) 131.0(2) yes
Cu(1) N(2) C(23) 109.1(2) yes
C(13) N(2) C(23) 117.8(2) yes
Cu(1) N(3) C(12) 104.06(18) yes
Cu(1) N(3) C(24) 108.6(2) yes
Cu(1) N(3) C(25) 111.2(2) yes
C(12) N(3) C(24) 110.4(2) yes
C(12) N(3) C(25) 111.9(2) yes
C(24) N(3) C(25) 110.5(2) yes
Cu(1) N(4) C(32) 173.4(2) yes
N(1) C(1) C(2) 119.9(2) yes
N(1) C(1) C(8) 120.6(3) yes
C(2) C(1) C(8) 119.5(3) yes
C(1) C(2) C(3) 120.5(3) yes
C(1) C(2) C(7) 119.8(2) yes
C(3) C(2) C(7) 119.6(3) yes
C(2) C(3) C(4) 119.8(3) yes
Cl(1) C(4) C(3) 118.9(3) yes
Cl(1) C(4) C(5) 119.5(3) yes
C(3) C(4) C(5) 121.5(3) yes
C(4) C(5) C(6) 118.5(4) yes
C(5) C(6) C(7) 120.7(4) yes
C(2) C(7) C(6) 119.9(3) yes
C(1) C(8) C(9) 120.3(3) yes
C(8) C(9) C(10) 119.5(3) yes
C(9) C(10) C(11) 118.8(3) yes
N(1) C(11) C(10) 122.5(3) yes
N(1) C(11) C(12) 115.9(2) yes
C(10) C(11) C(12) 121.6(3) yes
N(3) C(12) C(11) 109.6(3) yes
N(2) C(13) C(14) 116.9(3) yes
N(2) C(13) C(20) 121.6(3) yes
C(14) C(13) C(20) 121.4(3) yes
C(13) C(14) C(15) 118.8(3) yes
C(13) C(14) C(19) 120.4(3) yes
C(15) C(14) C(19) 120.8(3) yes
C(14) C(15) C(16) 119.0(3) yes
Cl(2) C(16) C(15) 118.4(3) yes
Cl(2) C(16) C(17) 119.9(3) yes
C(15) C(16) C(17) 121.7(4) yes
C(16) C(17) C(18) 119.9(4) yes
C(17) C(18) C(19) 120.3(4) yes
C(14) C(19) C(18) 118.3(4) yes
C(13) C(20) C(21) 119.2(3) yes
C(20) C(21) C(22) 119.4(3) yes
C(21) C(22) C(23) 117.9(3) yes
N(2) C(23) C(22) 123.9(3) yes
N(2) C(23) C(24) 116.2(2) yes
C(22) C(23) C(24) 119.8(3) yes
N(3) C(24) C(23) 110.5(2) yes
N(3) C(25) C(26) 115.2(3) yes
C(25) C(26) C(27) 121.0(2) yes
C(25) C(26) C(31) 120.8(3) yes
C(27) C(26) C(31) 118.1(3) yes
C(26) C(27) C(28) 121.3(3) yes
C(27) C(28) C(29) 120.5(4) yes
C(28) C(29) C(30) 119.7(4) yes
C(29) C(30) C(31) 119.5(3) yes
C(26) C(31) C(30) 120.8(3) yes
N(4) C(32) C(33) 178.7(3) yes
C(2) C(3) H(1) 120.1 no
C(4) C(3) H(1) 120.1 no
C(4) C(5) H(2) 120.8 no
C(6) C(5) H(2) 120.8 no
C(5) C(6) H(3) 119.7 no
C(7) C(6) H(3) 119.7 no
C(2) C(7) H(4) 120.1 no
C(6) C(7) H(4) 120.1 no
C(1) C(8) H(5) 119.9 no
C(9) C(8) H(5) 119.9 no
C(8) C(9) H(6) 120.2 no
C(10) C(9) H(6) 120.2 no
C(9) C(10) H(7) 120.6 no
C(11) C(10) H(7) 120.6 no
N(3) C(12) H(8) 109.7 no
N(3) C(12) H(9) 109.7 no
C(11) C(12) H(8) 109.7 no
C(11) C(12) H(9) 109.7 no
H(8) C(12) H(9) 108.2 no
C(14) C(15) H(10) 120.5 no
C(16) C(15) H(10) 120.5 no
C(16) C(17) H(11) 120.0 no
C(18) C(17) H(11) 120.0 no
C(17) C(18) H(12) 119.8 no
C(19) C(18) H(12) 119.8 no
C(14) C(19) H(13) 120.9 no
C(18) C(19) H(13) 120.9 no
C(13) C(20) H(14) 120.4 no
C(21) C(20) H(14) 120.4 no
C(20) C(21) H(15) 120.3 no
C(22) C(21) H(15) 120.3 no
C(21) C(22) H(16) 121.0 no
C(23) C(22) H(16) 121.0 no
N(3) C(24) H(17) 109.6 no
N(3) C(24) H(18) 109.5 no
C(23) C(24) H(17) 109.5 no
C(23) C(24) H(18) 109.5 no
H(17) C(24) H(18) 108.1 no
N(3) C(25) H(19) 108.5 no
N(3) C(25) H(20) 108.5 no
C(26) C(25) H(19) 108.5 no
C(26) C(25) H(20) 108.5 no
H(19) C(25) H(20) 107.5 no
C(26) C(27) H(21) 119.4 no
C(28) C(27) H(21) 119.4 no
C(27) C(28) H(22) 119.7 no
C(29) C(28) H(22) 119.7 no
C(28) C(29) H(23) 120.2 no
C(30) C(29) H(23) 120.1 no
C(29) C(30) H(24) 120.3 no
C(31) C(30) H(24) 120.3 no
C(26) C(31) H(25) 119.6 no
C(30) C(31) H(25) 119.6 no
C(32) C(33) H(26) 109.5 no
C(32) C(33) H(27) 109.5 no
C(32) C(33) H(28) 109.5 no
H(26) C(33) H(27) 109.5 no
H(26) C(33) H(28) 109.5 no
H(27) C(33) H(28) 109.5 no

loop_
_geom_bond_atom_site_label_1
_geom_bond_atom_site_label_2
_geom_bond_distance
_geom_bond_publ_flag
Cu(1) O(1) 2.079(2) yes
Cu(1) N(1) 2.040(2) yes
Cu(1) N(2) 2.198(3) yes
Cu(1) N(3) 1.998(2) yes
Cu(1) N(4) 1.966(3) yes
Cl(1) C(4) 1.749(4) yes
Cl(2) C(16) 1.708(4) yes
Cl(3) O(6) 1.451(4) yes
Cl(3) O(7) 1.415(4) yes
Cl(3) O(8) 1.406(3) yes
Cl(3) O(9) 1.427(3) yes
Cl(4) O(2) 1.433(3) yes
Cl(4) O(3) 1.424(3) yes
Cl(4) O(4) 1.435(3) yes
Cl(4) O(5) 1.454(3) yes
N(1) C(1) 1.366(4) yes
N(1) C(11) 1.353(4) yes
N(2) C(13) 1.353(4) yes
N(2) C(23) 1.323(4) yes
N(3) C(12) 1.475(4) yes
N(3) C(24) 1.484(4) yes
N(3) C(25) 1.517(4) yes
N(4) C(32) 1.136(5) yes
C(1) C(2) 1.479(5) yes
C(1) C(8) 1.391(5) yes
C(2) C(3) 1.375(4) yes
C(2) C(7) 1.395(5) yes
C(3) C(4) 1.380(6) yes
C(4) C(5) 1.363(6) yes
C(5) C(6) 1.403(6) yes
C(6) C(7) 1.366(6) yes
C(8) C(9) 1.364(6) yes
C(9) C(10) 1.376(5) yes
C(10) C(11) 1.384(5) yes
C(11) C(12) 1.504(4) yes
C(13) C(14) 1.499(5) yes
C(13) C(20) 1.387(5) yes
C(14) C(15) 1.383(5) yes
C(14) C(19) 1.393(6) yes
C(15) C(16) 1.393(5) yes
C(16) C(17) 1.363(7) yes
C(17) C(18) 1.369(7) yes
C(18) C(19) 1.429(6) yes
C(20) C(21) 1.370(5) yes
C(21) C(22) 1.379(5) yes
C(22) C(23) 1.378(5) yes
C(23) C(24) 1.524(4) yes
C(25) C(26) 1.506(5) yes
C(26) C(27) 1.376(5) yes
C(26) C(31) 1.395(4) yes
C(27) C(28) 1.370(6) yes
C(28) C(29) 1.372(5) yes
C(29) C(30) 1.386(6) yes
C(30) C(31) 1.384(5) yes
C(32) C(33) 1.463(6) yes
C(3) H(1) 0.950 no
C(5) H(2) 0.950 no
C(6) H(3) 0.950 no
C(7) H(4) 0.950 no
C(8) H(5) 0.950 no
C(9) H(6) 0.950 no
C(10) H(7) 0.950 no
C(12) H(8) 0.990 no
C(12) H(9) 0.990 no
C(15) H(10) 0.950 no
C(17) H(11) 0.950 no
C(18) H(12) 0.950 no
C(19) H(13) 0.950 no
C(20) H(14) 0.950 no
C(21) H(15) 0.950 no
C(22) H(16) 0.950 no
C(24) H(17) 0.990 no
C(24) H(18) 0.990 no
C(25) H(19) 0.990 no
C(25) H(20) 0.990 no
C(27) H(21) 0.950 no
C(28) H(22) 0.950 no
C(29) H(23) 0.950 no
C(30) H(24) 0.950 no
C(31) H(25) 0.950 no
C(33) H(26) 0.980 no
C(33) H(27) 0.980 no
C(33) H(28) 0.980 no

loop_
_geom_contact_atom_site_label_1
_geom_contact_atom_site_label_2
_geom_contact_distance
_geom_contact_site_symmetry_2
Cu(1) C(1) 3.121(3) .
Cu(1) C(2) 3.484(3) .
Cu(1) C(11) 2.799(3) .
Cu(1) C(12) 2.757(3) .
Cu(1) C(13) 3.250(3) .
Cu(1) C(14) 3.542(3) .
Cu(1) C(15) 3.517(3) .
Cu(1) C(23) 2.913(3) .
Cu(1) C(24) 2.843(3) .
Cu(1) C(25) 2.913(3) .
Cu(1) C(32) 3.097(3) .
Cl(1) Cl(2) 3.2074(18) 2_566
Cl(1) O(2) 3.518(3) 1_545
Cl(1) C(3) 2.701(4) .
Cl(1) C(5) 2.694(4) .
Cl(2) Cl(1) 3.2074(18) 2_566
Cl(2) C(4) 3.494(3) 2_566
Cl(2) C(15) 2.668(3) .
Cl(2) C(17) 2.664(5) .
Cl(2) C(28) 3.573(5) 1_545
O(1) O(3) 3.415(4) .
O(1) O(5) 2.754(4) .
O(1) O(6) 2.823(3) 1_655
O(1) O(7) 3.488(6) 1_655
O(1) N(2) 3.050(4) .
O(1) N(3) 2.870(4) .
O(1) N(4) 2.816(3) .
O(1) C(23) 3.220(5) .
O(1) C(24) 2.988(5) .
O(1) C(25) 3.229(4) .
O(2) Cl(1) 3.518(3) 1_565
O(2) O(3) 2.345(5) .
O(2) O(4) 2.341(4) .
O(2) O(5) 2.357(4) .
O(2) C(5) 3.366(6) 2_676
O(2) C(17) 3.480(7) 1_565
O(2) C(28) 3.467(5) 1_655
O(3) O(1) 3.415(4) .
O(3) O(2) 2.345(5) .
O(3) O(4) 2.332(5) .
O(3) O(5) 2.359(4) .
O(3) C(7) 3.423(5) .
O(3) C(8) 3.459(4) 2_576
O(3) C(25) 3.053(5) .
O(4) O(2) 2.341(4) .
O(4) O(3) 2.332(5) .
O(4) O(4) 3.552(4) 2_676
O(4) O(5) 2.340(4) .
O(4) C(6) 3.325(5) .
O(4) C(6) 3.380(6) 2_676
O(4) C(7) 3.541(5) .
O(4) C(9) 3.350(5) 1_655
O(4) C(9) 3.371(4) 2_576
O(4) C(10) 3.155(4) 1_655
O(5) O(1) 2.754(4) .
O(5) O(2) 2.357(4) .
O(5) O(3) 2.359(4) .
O(5) O(4) 2.340(4) .
O(5) C(27) 3.565(6) 1_655
O(5) C(28) 3.541(6) 1_655
O(6) O(1) 2.823(3) 1_455
O(6) O(7) 2.323(6) .
O(6) O(8) 2.304(4) .
O(6) O(9) 2.354(5) .
O(6) C(22) 3.328(5) 2_575
O(6) C(24) 3.406(4) 2_575
O(7) O(1) 3.488(6) 1_455
O(7) O(6) 2.323(6) .
O(7) O(8) 2.330(7) .
O(7) O(9) 2.305(4) .
O(7) N(4) 3.403(5) 1_455
O(7) C(10) 3.178(7) .
O(7) C(11) 3.454(7) .
O(7) C(12) 3.385(7) .
O(7) C(32) 2.996(6) 1_455
O(7) C(33) 3.100(6) 1_455
O(8) O(6) 2.304(4) .
O(8) O(7) 2.330(7) .
O(8) O(9) 2.343(5) .
O(8) C(19) 3.488(7) 1_455
O(8) C(29) 3.296(6) 1_545
O(9) O(6) 2.354(5) .
O(9) O(7) 2.305(4) .
O(9) O(8) 2.343(5) .
O(9) C(12) 3.461(4) .
O(9) C(22) 3.558(4) 2_575
O(9) C(23) 3.484(5) .
O(9) C(24) 3.275(4) 2_575
O(9) C(31) 3.455(4) 2_575
N(1) N(2) 3.590(3) .
N(1) N(3) 2.659(3) .
N(1) N(4) 3.069(4) .
N(1) C(2) 2.463(4) .
N(1) C(3) 3.505(4) .
N(1) C(7) 3.134(5) .
N(1) C(8) 2.395(4) .
N(1) C(9) 2.775(4) .
N(1) C(10) 2.399(5) .
N(1) C(12) 2.423(4) .
N(1) C(25) 3.257(4) .
N(2) O(1) 3.050(4) .
N(2) N(1) 3.590(3) .
N(2) N(3) 2.657(3) .
N(2) N(4) 3.214(4) .
N(2) C(12) 3.067(4) .
N(2) C(14) 2.432(4) .
N(2) C(15) 2.946(4) .
N(2) C(19) 3.578(4) .
N(2) C(20) 2.392(4) .
N(2) C(21) 2.765(5) .
N(2) C(22) 2.384(4) .
N(2) C(24) 2.420(4) .
N(3) O(1) 2.870(4) .
N(3) N(1) 2.659(3) .
N(3) N(2) 2.657(3) .
N(3) C(11) 2.435(4) .
N(3) C(23) 2.472(4) .
N(3) C(26) 2.553(4) .
N(3) C(27) 3.440(4) .
N(3) C(31) 3.366(4) .
N(4) O(1) 2.816(3) .
N(4) O(7) 3.403(5) 1_655
N(4) N(1) 3.069(4) .
N(4) N(2) 3.214(4) .
N(4) C(1) 3.441(4) .
N(4) C(2) 3.026(3) .
N(4) C(3) 3.357(4) .
N(4) C(7) 3.292(4) .
N(4) C(13) 3.594(5) .
N(4) C(14) 3.189(5) .
N(4) C(15) 3.260(5) .
N(4) C(33) 2.598(5) .
C(1) Cu(1) 3.121(3) .
C(1) N(4) 3.441(4) .
C(1) C(3) 2.479(5) .
C(1) C(7) 2.488(6) .
C(1) C(9) 2.390(5) .
C(1) C(10) 2.744(5) .
C(1) C(11) 2.334(5) .
C(2) Cu(1) 3.484(3) .
C(2) N(1) 2.463(4) .
C(2) N(4) 3.026(3) .
C(2) C(4) 2.384(5) .
C(2) C(5) 2.777(6) .
C(2) C(6) 2.390(6) .
C(2) C(8) 2.480(5) .
C(2) C(32) 3.414(4) .
C(3) Cl(1) 2.701(4) .
C(3) N(1) 3.505(4) .
C(3) N(4) 3.357(4) .
C(3) C(1) 2.479(5) .
C(3) C(5) 2.394(6) .
C(3) C(6) 2.755(6) .
C(3) C(7) 2.395(5) .
C(3) C(8) 3.136(5) .
C(3) C(32) 3.348(4) .
C(4) Cl(2) 3.494(3) 2_566
C(4) C(2) 2.384(5) .
C(4) C(6) 2.377(5) .
C(4) C(7) 2.750(5) .
C(4) C(32) 3.455(5) .
C(4) C(33) 3.446(5) .
C(5) Cl(1) 2.694(4) .
C(5) O(2) 3.366(6) 2_676
C(5) C(2) 2.777(6) .
C(5) C(3) 2.394(6) .
C(5) C(7) 2.407(6) .
C(6) O(4) 3.325(5) .
C(6) O(4) 3.380(6) 2_676
C(6) C(2) 2.390(6) .
C(6) C(3) 2.755(6) .
C(6) C(4) 2.377(5) .
C(7) O(3) 3.423(5) .
C(7) O(4) 3.541(5) .
C(7) N(1) 3.134(5) .
C(7) N(4) 3.292(4) .
C(7) C(1) 2.488(6) .
C(7) C(3) 2.395(5) .
C(7) C(4) 2.750(5) .
C(7) C(5) 2.407(6) .
C(7) C(8) 3.492(6) .
C(8) O(3) 3.459(4) 2_576
C(8) N(1) 2.395(4) .
C(8) C(2) 2.480(5) .
C(8) C(3) 3.136(5) .
C(8) C(7) 3.492(6) .
C(8) C(10) 2.367(5) .
C(8) C(11) 2.716(4) .
C(9) O(4) 3.350(5) 1_455
C(9) O(4) 3.371(4) 2_576
C(9) N(1) 2.775(4) .
C(9) C(1) 2.390(5) .
C(9) C(11) 2.376(4) .
C(10) O(4) 3.155(4) 1_455
C(10) O(7) 3.178(7) .
C(10) N(1) 2.399(5) .
C(10) C(1) 2.744(5) .
C(10) C(8) 2.367(5) .
C(10) C(12) 2.522(4) .
C(11) Cu(1) 2.799(3) .
C(11) O(7) 3.454(7) .
C(11) N(3) 2.435(4) .
C(11) C(1) 2.334(5) .
C(11) C(8) 2.716(4) .
C(11) C(9) 2.376(4) .
C(11) C(25) 3.095(4) .
C(12) Cu(1) 2.757(3) .
C(12) O(7) 3.385(7) .
C(12) O(9) 3.461(4) .
C(12) N(1) 2.423(4) .
C(12) N(2) 3.067(4) .
C(12) C(10) 2.522(4) .
C(12) C(23) 3.048(4) .
C(12) C(24) 2.430(4) .
C(12) C(25) 2.479(5) .
C(12) C(26) 3.032(4) .
C(12) C(27) 3.376(4) .
C(13) Cu(1) 3.250(3) .
C(13) N(4) 3.594(5) .
C(13) C(15) 2.481(5) .
C(13) C(19) 2.511(5) .
C(13) C(21) 2.378(5) .
C(13) C(22) 2.725(5) .
C(13) C(23) 2.292(4) .
C(14) Cu(1) 3.542(3) .
C(14) N(2) 2.432(4) .
C(14) N(4) 3.189(5) .
C(14) C(16) 2.392(5) .
C(14) C(17) 2.781(5) .
C(14) C(18) 2.423(6) .
C(14) C(20) 2.517(5) .
C(14) C(32) 3.508(6) .
C(15) Cu(1) 3.517(3) .
C(15) Cl(2) 2.668(3) .
C(15) N(2) 2.946(4) .
C(15) N(4) 3.260(5) .
C(15) C(13) 2.481(5) .
C(15) C(17) 2.407(6) .
C(15) C(18) 2.778(6) .
C(15) C(19) 2.413(6) .
C(15) C(30) 3.600(6) 1_545
C(16) C(14) 2.392(5) .
C(16) C(18) 2.365(7) .
C(16) C(19) 2.770(6) .
C(16) C(30) 3.554(7) 1_545
C(16) C(31) 3.522(6) 1_545
C(17) Cl(2) 2.664(5) .
C(17) O(2) 3.480(7) 1_545
C(17) C(14) 2.781(5) .
C(17) C(15) 2.407(6) .
C(17) C(19) 2.427(6) .
C(17) C(31) 3.478(8) 1_545
C(18) C(14) 2.423(6) .
C(18) C(15) 2.778(6) .
C(18) C(16) 2.365(7) .
C(19) O(8) 3.488(7) 1_655
C(19) N(2) 3.578(4) .
C(19) C(13) 2.511(5) .
C(19) C(15) 2.413(6) .
C(19) C(16) 2.770(6) .
C(19) C(17) 2.427(6) .
C(19) C(20) 3.103(6) .
C(19) C(32) 3.516(6) .
C(20) N(2) 2.392(4) .
C(20) C(14) 2.517(5) .
C(20) C(19) 3.103(6) .
C(20) C(22) 2.374(5) .
C(20) C(23) 2.698(5) .
C(20) C(29) 3.567(7) 2_575
C(21) N(2) 2.765(5) .
C(21) C(13) 2.378(5) .
C(21) C(23) 2.362(5) .
C(21) C(29) 3.500(7) 2_575
C(22) O(6) 3.328(5) 2_575
C(22) O(9) 3.558(4) 2_575
C(22) N(2) 2.384(4) .
C(22) C(13) 2.725(5) .
C(22) C(20) 2.374(5) .
C(22) C(24) 2.512(5) .
C(23) Cu(1) 2.913(3) .
C(23) O(1) 3.220(5) .
C(23) O(9) 3.484(5) .
C(23) N(3) 2.472(4) .
C(23) C(12) 3.048(4) .
C(23) C(13) 2.292(4) .
C(23) C(20) 2.698(5) .
C(23) C(21) 2.362(5) .
C(24) Cu(1) 2.843(3) .
C(24) O(1) 2.988(5) .
C(24) O(6) 3.406(4) 2_575
C(24) O(9) 3.275(4) 2_575
C(24) N(2) 2.420(4) .
C(24) C(12) 2.430(4) .
C(24) C(22) 2.512(5) .
C(24) C(25) 2.466(4) .
C(24) C(26) 3.047(4) .
C(24) C(31) 3.246(4) .
C(25) Cu(1) 2.913(3) .
C(25) O(1) 3.229(4) .
C(25) O(3) 3.053(5) .
C(25) N(1) 3.257(4) .
C(25) C(11) 3.095(4) .
C(25) C(12) 2.479(5) .
C(25) C(24) 2.466(4) .
C(25) C(27) 2.510(5) .
C(25) C(31) 2.523(5) .
C(26) N(3) 2.553(4) .
C(26) C(12) 3.032(4) .
C(26) C(24) 3.047(4) .
C(26) C(28) 2.394(5) .
C(26) C(29) 2.781(6) .
C(26) C(30) 2.417(5) .
C(27) O(5) 3.565(6) 1_455
C(27) N(3) 3.440(4) .
C(27) C(12) 3.376(4) .
C(27) C(25) 2.510(5) .
C(27) C(29) 2.380(5) .
C(27) C(30) 2.754(5) .
C(27) C(31) 2.377(5) .
C(28) Cl(2) 3.573(5) 1_565
C(28) O(2) 3.467(5) 1_455
C(28) O(5) 3.541(6) 1_455
C(28) C(26) 2.394(5) .
C(28) C(30) 2.384(5) .
C(28) C(31) 2.747(6) .
C(29) O(8) 3.296(6) 1_565
C(29) C(20) 3.567(7) 2_575
C(29) C(21) 3.500(7) 2_575
C(29) C(26) 2.781(6) .
C(29) C(27) 2.380(5) .
C(29) C(31) 2.392(6) .
C(30) C(15) 3.600(6) 1_565
C(30) C(16) 3.554(7) 1_565
C(30) C(26) 2.417(5) .
C(30) C(27) 2.754(5) .
C(30) C(28) 2.384(5) .
C(31) O(9) 3.455(4) 2_575
C(31) N(3) 3.366(4) .
C(31) C(16) 3.522(6) 1_565
C(31) C(17) 3.478(8) 1_565
C(31) C(24) 3.246(4) .
C(31) C(25) 2.523(5) .
C(31) C(27) 2.377(5) .
C(31) C(28) 2.747(6) .
C(31) C(29) 2.392(6) .
C(32) Cu(1) 3.097(3) .
C(32) O(7) 2.996(6) 1_655
C(32) C(2) 3.414(4) .
C(32) C(3) 3.348(4) .
C(32) C(4) 3.455(5) .
C(32) C(14) 3.508(6) .
C(32) C(19) 3.516(6) .
C(33) O(7) 3.100(6) 1_655
C(33) N(4) 2.598(5) .
C(33) C(4) 3.446(5) .
Cu(1) H(4) 3.574 .
Cu(1) H(8) 3.019 .
Cu(1) H(10) 3.257 .
Cu(1) H(17) 3.153 .
Cu(1) H(19) 2.968 .
Cu(1) H(20) 3.042 .
Cl(1) H(1) 2.797 .
Cl(1) H(2) 2.802 .
Cl(1) H(2) 3.259 2_666
Cl(1) H(5) 3.233 2_566
Cl(1) H(28) 2.881 .
Cl(1) H(28) 3.267 2_666
Cl(2) H(1) 2.754 .
Cl(2) H(10) 2.773 .
Cl(2) H(11) 2.769 .
Cl(3) H(8) 3.184 .
Cl(3) H(16) 3.139 2_575
Cl(3) H(17) 3.506 2_575
Cl(3) H(18) 3.501 2_575
Cl(3) H(23) 3.479 1_545
Cl(3) H(25) 3.378 2_575
Cl(3) H(26) 3.488 1_455
Cl(4) H(2) 3.520 2_676
Cl(4) H(3) 3.556 2_676
Cl(4) H(4) 3.417 .
Cl(4) H(5) 3.211 2_576
Cl(4) H(6) 3.480 2_576
Cl(4) H(7) 3.256 1_655
Cl(4) H(11) 3.253 1_565
Cl(4) H(20) 3.494 .
Cl(4) H(22) 3.469 1_655
O(1) H(17) 2.607 .
O(1) H(19) 3.589 .
O(1) H(20) 2.700 .
O(2) H(2) 2.519 2_676
O(2) H(3) 3.484 2_676
O(2) H(5) 2.951 2_576
O(2) H(6) 3.279 2_576
O(2) H(11) 2.749 1_565
O(2) H(12) 3.398 1_565
O(2) H(21) 3.429 1_655
O(2) H(22) 2.646 1_655
O(2) H(27) 3.510 1_565
O(3) H(4) 2.584 .
O(3) H(5) 2.821 2_576
O(3) H(11) 2.957 1_565
O(3) H(19) 2.588 .
O(3) H(20) 2.605 .
O(4) H(2) 3.418 2_676
O(4) H(3) 2.703 .
O(4) H(3) 2.540 2_676
O(4) H(4) 3.126 .
O(4) H(5) 3.416 2_576
O(4) H(6) 3.004 1_655
O(4) H(6) 2.804 2_576
O(4) H(7) 2.615 1_655
O(5) H(7) 2.745 1_655
O(5) H(9) 3.344 1_655
O(5) H(12) 3.383 1_565
O(5) H(15) 2.864 2_675
O(5) H(20) 3.346 .
O(5) H(21) 3.230 1_655
O(5) H(22) 3.174 1_655
O(6) H(16) 2.705 2_575
O(6) H(17) 2.785 2_575
O(6) H(18) 3.356 2_575
O(6) H(25) 3.459 2_575
O(7) H(7) 2.847 .
O(7) H(8) 2.769 .
O(7) H(9) 3.507 .
O(7) H(10) 3.562 .
O(7) H(16) 3.507 2_575
O(7) H(23) 3.557 1_545
O(7) H(26) 2.430 1_455
O(7) H(27) 3.559 1_455
O(8) H(13) 2.818 1_455
O(8) H(14) 3.472 2_565
O(8) H(23) 2.426 1_545
O(8) H(24) 3.446 1_545
O(8) H(24) 3.303 2_575
O(8) H(25) 3.126 2_575
O(8) H(26) 3.487 1_455
O(9) H(8) 2.506 .
O(9) H(16) 2.747 2_575
O(9) H(17) 3.191 2_575
O(9) H(18) 2.561 2_575
O(9) H(24) 3.588 2_575
O(9) H(25) 3.049 2_575
N(1) H(4) 3.013 .
N(1) H(5) 3.248 .
N(1) H(7) 3.251 .
N(1) H(8) 2.910 .
N(1) H(9) 3.183 .
N(1) H(10) 3.152 .
N(1) H(19) 2.806 .
N(2) H(8) 2.627 .
N(2) H(10) 2.749 .
N(2) H(14) 3.245 .
N(2) H(16) 3.232 .
N(2) H(17) 2.976 .
N(2) H(18) 3.131 .
N(3) H(8) 2.036 .
N(3) H(9) 2.036 .
N(3) H(17) 2.041 .
N(3) H(18) 2.041 .
N(3) H(19) 2.058 .
N(3) H(20) 2.058 .
N(3) H(21) 3.489 .
N(3) H(25) 3.357 .
N(4) H(4) 3.590 .
N(4) H(10) 3.499 .
N(4) H(26) 3.074 .
N(4) H(27) 3.068 .
N(4) H(28) 3.060 .
C(1) H(1) 2.642 .
C(1) H(4) 2.648 .
C(1) H(5) 2.038 .
C(1) H(6) 3.250 .
C(2) H(1) 2.026 .
C(2) H(3) 3.248 .
C(2) H(4) 2.044 .
C(2) H(5) 2.635 .
C(3) H(2) 3.252 .
C(3) H(4) 3.253 .
C(3) H(5) 2.996 .
C(3) H(28) 3.367 .
C(4) H(1) 2.031 .
C(4) H(2) 2.021 .
C(4) H(3) 3.234 .
C(4) H(28) 2.688 .
C(5) H(1) 3.246 .
C(5) H(3) 2.047 .
C(5) H(4) 3.265 .
C(5) H(6) 3.201 1_655
C(5) H(21) 3.267 2_576
C(5) H(28) 2.839 .
C(6) H(2) 2.058 .
C(6) H(4) 2.017 .
C(6) H(6) 3.016 1_655
C(6) H(21) 3.361 2_576
C(6) H(28) 3.584 .
C(7) H(1) 3.256 .
C(7) H(2) 3.264 .
C(7) H(3) 2.014 .
C(8) H(1) 3.035 .
C(8) H(4) 3.575 2_576
C(8) H(6) 2.017 .
C(8) H(7) 3.230 .
C(9) H(3) 3.497 1_455
C(9) H(3) 3.390 2_576
C(9) H(5) 2.013 .
C(9) H(7) 2.032 .
C(9) H(26) 3.587 1_455
C(10) H(5) 3.227 .
C(10) H(6) 2.028 .
C(10) H(8) 2.930 .
C(10) H(9) 2.653 .
C(10) H(21) 3.514 .
C(10) H(26) 3.599 1_455
C(11) H(6) 3.240 .
C(11) H(7) 2.039 .
C(11) H(8) 2.061 .
C(11) H(9) 2.061 .
C(11) H(10) 3.353 .
C(11) H(19) 2.787 .
C(11) H(21) 3.373 .
C(12) H(7) 2.696 .
C(12) H(16) 3.369 2_575
C(12) H(17) 3.271 .
C(12) H(18) 2.537 .
C(12) H(19) 2.686 .
C(12) H(20) 3.316 .
C(12) H(21) 3.201 .
C(13) H(10) 2.634 .
C(13) H(13) 2.683 .
C(13) H(14) 2.040 .
C(13) H(15) 3.241 .
C(14) H(10) 2.037 .
C(14) H(12) 3.282 .
C(14) H(13) 2.050 .
C(14) H(14) 2.689 .
C(15) H(11) 3.262 .
C(15) H(13) 3.273 .
C(15) H(24) 3.505 1_545
C(16) H(1) 3.295 .
C(16) H(10) 2.046 .
C(16) H(11) 2.014 .
C(16) H(12) 3.222 .
C(17) H(10) 3.260 .
C(17) H(12) 2.018 .
C(17) H(13) 3.285 .
C(17) H(20) 3.414 1_545
C(17) H(25) 3.429 1_545
C(17) H(27) 3.195 .
C(18) H(11) 2.020 .
C(18) H(13) 2.083 .
C(18) H(14) 3.414 2_665
C(18) H(22) 3.469 1_645
C(18) H(25) 3.479 1_545
C(18) H(27) 2.829 .
C(19) H(10) 3.272 .
C(19) H(11) 3.288 .
C(19) H(12) 2.073 .
C(19) H(14) 2.919 .
C(19) H(14) 3.293 2_665
C(19) H(27) 3.312 .
C(20) H(12) 3.388 2_665
C(20) H(13) 2.935 .
C(20) H(13) 3.496 2_665
C(20) H(15) 2.023 .
C(20) H(16) 3.238 .
C(20) H(23) 3.509 2_575
C(21) H(12) 3.372 2_665
C(21) H(14) 2.024 .
C(21) H(16) 2.038 .
C(22) H(9) 3.480 2_575
C(22) H(14) 3.236 .
C(22) H(15) 2.031 .
C(22) H(17) 2.852 .
C(22) H(18) 2.677 .
C(22) H(18) 3.381 2_575
C(23) H(8) 2.633 .
C(23) H(15) 3.227 .
C(23) H(16) 2.037 .
C(23) H(17) 2.077 .
C(23) H(18) 2.077 .
C(24) H(8) 2.490 .
C(24) H(9) 2.787 .
C(24) H(16) 2.675 .
C(24) H(19) 3.308 .
C(24) H(20) 2.639 .
C(24) H(25) 2.935 .
C(25) H(8) 3.316 .
C(25) H(9) 2.568 .
C(25) H(11) 3.552 1_565
C(25) H(17) 2.528 .
C(25) H(18) 2.799 .
C(25) H(21) 2.659 .
C(25) H(25) 2.676 .
C(26) H(9) 2.591 .
C(26) H(11) 3.584 1_565
C(26) H(17) 3.114 .
C(26) H(18) 2.874 .
C(26) H(19) 2.048 .
C(26) H(20) 2.048 .
C(26) H(21) 2.020 .
C(26) H(22) 3.246 .
C(26) H(24) 3.274 .
C(26) H(25) 2.039 .
C(27) H(9) 2.670 .
C(27) H(15) 3.264 2_575
C(27) H(19) 2.582 .
C(27) H(20) 3.226 .
C(27) H(22) 2.017 .
C(27) H(23) 3.237 .
C(27) H(25) 3.237 .
C(28) H(12) 3.308 1_465
C(28) H(15) 2.882 2_575
C(28) H(21) 2.013 .
C(28) H(23) 2.023 .
C(28) H(24) 3.243 .
C(28) H(27) 3.060 1_465
C(29) H(12) 3.457 1_465
C(29) H(14) 3.128 2_575
C(29) H(15) 3.024 2_575
C(29) H(21) 3.232 .
C(29) H(22) 2.019 .
C(29) H(24) 2.037 .
C(29) H(25) 3.249 .
C(29) H(26) 3.493 1_465
C(29) H(27) 3.228 1_465
C(30) H(14) 3.516 2_575
C(30) H(15) 3.503 2_575
C(30) H(22) 3.242 .
C(30) H(23) 2.036 .
C(30) H(25) 2.029 .
C(31) H(9) 3.565 .
C(31) H(17) 3.041 .
C(31) H(18) 2.881 .
C(31) H(19) 3.274 .
C(31) H(20) 2.626 .
C(31) H(21) 3.238 .
C(31) H(23) 3.252 .
C(31) H(24) 2.035 .
C(32) H(26) 2.014 .
C(32) H(27) 2.014 .
C(32) H(28) 2.014 .
C(33) H(22) 3.182 1_645
C(33) H(23) 3.300 1_645
H(1) Cl(1) 2.797 .
H(1) Cl(2) 2.754 .
H(1) C(1) 2.642 .
H(1) C(2) 2.026 .
H(1) C(4) 2.031 .
H(1) C(5) 3.246 .
H(1) C(7) 3.256 .
H(1) C(8) 3.035 .
H(1) C(16) 3.295 .
H(1) H(1) 3.372 2_566
H(1) H(5) 2.854 .
H(2) Cl(1) 2.802 .
H(2) Cl(1) 3.259 2_666
H(2) Cl(4) 3.520 2_676
H(2) O(2) 2.519 2_676
H(2) O(4) 3.418 2_676
H(2) C(3) 3.252 .
H(2) C(4) 2.021 .
H(2) C(6) 2.058 .
H(2) C(7) 3.264 .
H(2) H(3) 2.359 .
H(2) H(6) 2.949 1_655
H(2) H(21) 3.184 2_576
H(2) H(22) 3.186 2_576
H(2) H(28) 2.989 .
H(3) Cl(4) 3.556 2_676
H(3) O(2) 3.484 2_676
H(3) O(4) 2.703 .
H(3) O(4) 2.540 2_676
H(3) C(2) 3.248 .
H(3) C(4) 3.234 .
H(3) C(5) 2.047 .
H(3) C(7) 2.014 .
H(3) C(9) 3.497 1_655
H(3) C(9) 3.390 2_576
H(3) H(2) 2.359 .
H(3) H(4) 2.313 .
H(3) H(6) 2.589 1_655
H(3) H(6) 3.365 2_576
H(3) H(21) 3.337 2_576
H(4) Cu(1) 3.574 .
H(4) Cl(4) 3.417 .
H(4) O(3) 2.584 .
H(4) O(4) 3.126 .
H(4) N(1) 3.013 .
H(4) N(4) 3.590 .
H(4) C(1) 2.648 .
H(4) C(2) 2.044 .
H(4) C(3) 3.253 .
H(4) C(5) 3.265 .
H(4) C(6) 2.017 .
H(4) C(8) 3.575 2_576
H(4) H(3) 2.313 .
H(4) H(4) 3.563 2_576
H(4) H(5) 3.590 2_576
H(4) H(19) 3.471 .
H(5) Cl(1) 3.233 2_566
H(5) Cl(4) 3.211 2_576
H(5) O(2) 2.951 2_576
H(5) O(3) 2.821 2_576
H(5) O(4) 3.416 2_576
H(5) N(1) 3.248 .
H(5) C(1) 2.038 .
H(5) C(2) 2.635 .
H(5) C(3) 2.996 .
H(5) C(9) 2.013 .
H(5) C(10) 3.227 .
H(5) H(1) 2.854 .
H(5) H(4) 3.590 2_576
H(5) H(6) 2.316 .
H(6) Cl(4) 3.480 2_576
H(6) O(2) 3.279 2_576
H(6) O(4) 3.004 1_455
H(6) O(4) 2.804 2_576
H(6) C(1) 3.250 .
H(6) C(5) 3.201 1_455
H(6) C(6) 3.016 1_455
H(6) C(8) 2.017 .
H(6) C(10) 2.028 .
H(6) C(11) 3.240 .
H(6) H(2) 2.949 1_455
H(6) H(3) 2.589 1_455
H(6) H(3) 3.365 2_576
H(6) H(5) 2.316 .
H(6) H(7) 2.338 .
H(6) H(26) 3.528 1_455
H(6) H(28) 3.502 1_455
H(7) Cl(4) 3.256 1_455
H(7) O(4) 2.615 1_455
H(7) O(5) 2.745 1_455
H(7) O(7) 2.847 .
H(7) N(1) 3.251 .
H(7) C(8) 3.230 .
H(7) C(9) 2.032 .
H(7) C(11) 2.039 .
H(7) C(12) 2.696 .
H(7) H(6) 2.338 .
H(7) H(8) 3.015 .
H(7) H(9) 2.517 .
H(7) H(21) 3.398 .
H(7) H(26) 3.567 1_455
H(8) Cu(1) 3.019 .
H(8) Cl(3) 3.184 .
H(8) O(7) 2.769 .
H(8) O(9) 2.506 .
H(8) N(1) 2.910 .
H(8) N(2) 2.627 .
H(8) N(3) 2.036 .
H(8) C(10) 2.930 .
H(8) C(11) 2.061 .
H(8) C(23) 2.633 .
H(8) C(24) 2.490 .
H(8) C(25) 3.316 .
H(8) H(7) 3.015 .
H(8) H(9) 1.604 .
H(8) H(10) 3.120 .
H(8) H(16) 2.987 2_575
H(8) H(17) 3.453 .
H(8) H(18) 2.535 .
H(9) O(5) 3.344 1_455
H(9) O(7) 3.507 .
H(9) N(1) 3.183 .
H(9) N(3) 2.036 .
H(9) C(10) 2.653 .
H(9) C(11) 2.061 .
H(9) C(22) 3.480 2_575
H(9) C(24) 2.787 .
H(9) C(25) 2.568 .
H(9) C(26) 2.591 .
H(9) C(27) 2.670 .
H(9) C(31) 3.565 .
H(9) H(7) 2.517 .
H(9) H(8) 1.604 .
H(9) H(15) 3.213 2_575
H(9) H(16) 2.840 2_575
H(9) H(17) 3.573 .
H(9) H(18) 2.561 .
H(9) H(19) 2.813 .
H(9) H(20) 3.495 .
H(9) H(21) 2.570 .
H(10) Cu(1) 3.257 .
H(10) Cl(2) 2.773 .
H(10) O(7) 3.562 .
H(10) N(1) 3.152 .
H(10) N(2) 2.749 .
H(10) N(4) 3.499 .
H(10) C(11) 3.353 .
H(10) C(13) 2.634 .
H(10) C(14) 2.037 .
H(10) C(16) 2.046 .
H(10) C(17) 3.260 .
H(10) C(19) 3.272 .
H(10) H(8) 3.120 .
H(11) Cl(2) 2.769 .
H(11) Cl(4) 3.253 1_545
H(11) O(2) 2.749 1_545
H(11) O(3) 2.957 1_545
H(11) C(15) 3.262 .
H(11) C(16) 2.014 .
H(11) C(18) 2.020 .
H(11) C(19) 3.288 .
H(11) C(25) 3.552 1_545
H(11) C(26) 3.584 1_545
H(11) H(12) 2.318 .
H(11) H(19) 3.579 1_545
H(11) H(20) 2.967 1_545
H(11) H(27) 3.423 .
H(12) O(2) 3.398 1_545
H(12) O(5) 3.383 1_545
H(12) C(14) 3.282 .
H(12) C(16) 3.222 .
H(12) C(17) 2.018 .
H(12) C(19) 2.073 .
H(12) C(20) 3.388 2_665
H(12) C(21) 3.372 2_665
H(12) C(28) 3.308 1_645
H(12) C(29) 3.457 1_645
H(12) H(11) 2.318 .
H(12) H(13) 2.389 .
H(12) H(14) 2.869 2_665
H(12) H(15) 2.814 2_665
H(12) H(22) 2.790 1_645
H(12) H(23) 3.092 1_645
H(12) H(27) 2.839 .
H(13) O(8) 2.818 1_655
H(13) C(13) 2.683 .
H(13) C(14) 2.050 .
H(13) C(15) 3.273 .
H(13) C(17) 3.285 .
H(13) C(18) 2.083 .
H(13) C(20) 2.935 .
H(13) C(20) 3.496 2_665
H(13) H(12) 2.389 .
H(13) H(13) 2.900 2_665
H(13) H(14) 2.638 .
H(13) H(14) 2.636 2_665
H(13) H(23) 3.323 1_645
H(14) O(8) 3.472 2_565
H(14) N(2) 3.245 .
H(14) C(13) 2.040 .
H(14) C(14) 2.689 .
H(14) C(18) 3.414 2_665
H(14) C(19) 2.919 .
H(14) C(19) 3.293 2_665
H(14) C(21) 2.024 .
H(14) C(22) 3.236 .
H(14) C(29) 3.128 2_575
H(14) C(30) 3.516 2_575
H(14) H(12) 2.869 2_665
H(14) H(13) 2.638 .
H(14) H(13) 2.636 2_665
H(14) H(15) 2.331 .
H(14) H(23) 2.849 2_575
H(14) H(24) 3.531 2_575
H(15) O(5) 2.864 2_675
H(15) C(13) 3.241 .
H(15) C(20) 2.023 .
H(15) C(22) 2.031 .
H(15) C(23) 3.227 .
H(15) C(27) 3.264 2_575
H(15) C(28) 2.882 2_575
H(15) C(29) 3.024 2_575
H(15) C(30) 3.503 2_575
H(15) H(9) 3.213 2_575
H(15) H(12) 2.814 2_665
H(15) H(14) 2.331 .
H(15) H(16) 2.349 .
H(15) H(22) 3.100 2_575
H(15) H(23) 3.331 2_575
H(16) Cl(3) 3.139 2_575
H(16) O(6) 2.705 2_575
H(16) O(7) 3.507 2_575
H(16) O(9) 2.747 2_575
H(16) N(2) 3.232 .
H(16) C(12) 3.369 2_575
H(16) C(20) 3.238 .
H(16) C(21) 2.038 .
H(16) C(23) 2.037 .
H(16) C(24) 2.675 .
H(16) H(8) 2.987 2_575
H(16) H(9) 2.840 2_575
H(16) H(15) 2.349 .
H(16) H(17) 2.880 .
H(16) H(18) 2.562 .
H(16) H(18) 3.102 2_575
H(17) Cu(1) 3.153 .
H(17) Cl(3) 3.506 2_575
H(17) O(1) 2.607 .
H(17) O(6) 2.785 2_575
H(17) O(9) 3.191 2_575
H(17) N(2) 2.976 .
H(17) N(3) 2.041 .
H(17) C(12) 3.271 .
H(17) C(22) 2.852 .
H(17) C(23) 2.077 .
H(17) C(25) 2.528 .
H(17) C(26) 3.114 .
H(17) C(31) 3.041 .
H(17) H(8) 3.453 .
H(17) H(9) 3.573 .
H(17) H(16) 2.880 .
H(17) H(18) 1.603 .
H(17) H(19) 3.441 .
H(17) H(20) 2.325 .
H(17) H(25) 2.478 .
H(18) Cl(3) 3.501 2_575
H(18) O(6) 3.356 2_575
H(18) O(9) 2.561 2_575
H(18) N(2) 3.131 .
H(18) N(3) 2.041 .
H(18) C(12) 2.537 .
H(18) C(22) 2.677 .
H(18) C(22) 3.381 2_575
H(18) C(23) 2.077 .
H(18) C(25) 2.799 .
H(18) C(26) 2.874 .
H(18) C(31) 2.881 .
H(18) H(8) 2.535 .
H(18) H(9) 2.561 .
H(18) H(16) 2.562 .
H(18) H(16) 3.102 2_575
H(18) H(17) 1.603 .
H(18) H(20) 3.122 .
H(18) H(25) 2.698 .
H(19) Cu(1) 2.968 .
H(19) O(1) 3.589 .
H(19) O(3) 2.588 .
H(19) N(1) 2.806 .
H(19) N(3) 2.058 .
H(19) C(11) 2.787 .
H(19) C(12) 2.686 .
H(19) C(24) 3.308 .
H(19) C(26) 2.048 .
H(19) C(27) 2.582 .
H(19) C(31) 3.274 .
H(19) H(4) 3.471 .
H(19) H(9) 2.813 .
H(19) H(11) 3.579 1_565
H(19) H(17) 3.441 .
H(19) H(20) 1.597 .
H(19) H(21) 2.401 .
H(19) H(25) 3.553 .
H(20) Cu(1) 3.042 .
H(20) Cl(4) 3.494 .
H(20) O(1) 2.700 .
H(20) O(3) 2.605 .
H(20) O(5) 3.346 .
H(20) N(3) 2.058 .
H(20) C(12) 3.316 .
H(20) C(17) 3.414 1_565
H(20) C(24) 2.639 .
H(20) C(26) 2.048 .
H(20) C(27) 3.226 .
H(20) C(31) 2.626 .
H(20) H(9) 3.495 .
H(20) H(11) 2.967 1_565
H(20) H(17) 2.325 .
H(20) H(18) 3.122 .
H(20) H(19) 1.597 .
H(20) H(21) 3.484 .
H(20) H(25) 2.486 .
H(21) O(2) 3.429 1_455
H(21) O(5) 3.230 1_455
H(21) N(3) 3.489 .
H(21) C(5) 3.267 2_576
H(21) C(6) 3.361 2_576
H(21) C(10) 3.514 .
H(21) C(11) 3.373 .
H(21) C(12) 3.201 .
H(21) C(25) 2.659 .
H(21) C(26) 2.020 .
H(21) C(28) 2.013 .
H(21) C(29) 3.232 .
H(21) C(31) 3.238 .
H(21) H(2) 3.184 2_576
H(21) H(3) 3.337 2_576
H(21) H(7) 3.398 .
H(21) H(9) 2.570 .
H(21) H(19) 2.401 .
H(21) H(20) 3.484 .
H(21) H(22) 2.307 .
H(22) Cl(4) 3.469 1_455
H(22) O(2) 2.646 1_455
H(22) O(5) 3.174 1_455
H(22) C(18) 3.469 1_465
H(22) C(26) 3.246 .
H(22) C(27) 2.017 .
H(22) C(29) 2.019 .
H(22) C(30) 3.242 .
H(22) C(33) 3.182 1_465
H(22) H(2) 3.186 2_576
H(22) H(12) 2.790 1_465
H(22) H(15) 3.100 2_575
H(22) H(21) 2.307 .
H(22) H(23) 2.320 .
H(22) H(26) 3.301 1_465
H(22) H(27) 2.394 1_465
H(22) H(28) 3.445 1_465
H(23) Cl(3) 3.479 1_565
H(23) O(7) 3.557 1_565
H(23) O(8) 2.426 1_565
H(23) C(20) 3.509 2_575
H(23) C(27) 3.237 .
H(23) C(28) 2.023 .
H(23) C(30) 2.036 .
H(23) C(31) 3.252 .
H(23) C(33) 3.300 1_465
H(23) H(12) 3.092 1_465
H(23) H(13) 3.323 1_465
H(23) H(14) 2.849 2_575
H(23) H(15) 3.331 2_575
H(23) H(22) 2.320 .
H(23) H(24) 2.341 .
H(23) H(26) 2.982 1_465
H(23) H(27) 2.743 1_465
H(24) O(8) 3.446 1_565
H(24) O(8) 3.303 2_575
H(24) O(9) 3.588 2_575
H(24) C(15) 3.505 1_565
H(24) C(26) 3.274 .
H(24) C(28) 3.243 .
H(24) C(29) 2.037 .
H(24) C(31) 2.035 .
H(24) H(14) 3.531 2_575
H(24) H(23) 2.341 .
H(24) H(24) 2.804 2_585
H(24) H(25) 2.331 .
H(25) Cl(3) 3.378 2_575
H(25) O(6) 3.459 2_575
H(25) O(8) 3.126 2_575
H(25) O(9) 3.049 2_575
H(25) N(3) 3.357 .
H(25) C(17) 3.429 1_565
H(25) C(18) 3.479 1_565
H(25) C(24) 2.935 .
H(25) C(25) 2.676 .
H(25) C(26) 2.039 .
H(25) C(27) 3.237 .
H(25) C(29) 3.249 .
H(25) C(30) 2.029 .
H(25) H(17) 2.478 .
H(25) H(18) 2.698 .
H(25) H(19) 3.553 .
H(25) H(20) 2.486 .
H(25) H(24) 2.331 .
H(26) Cl(3) 3.488 1_655
H(26) O(7) 2.430 1_655
H(26) O(8) 3.487 1_655
H(26) N(4) 3.074 .
H(26) C(9) 3.587 1_655
H(26) C(10) 3.599 1_655
H(26) C(29) 3.493 1_645
H(26) C(32) 2.014 .
H(26) H(6) 3.528 1_655
H(26) H(7) 3.567 1_655
H(26) H(22) 3.301 1_645
H(26) H(23) 2.982 1_645
H(26) H(27) 1.600 .
H(26) H(28) 1.600 .
H(27) O(2) 3.510 1_545
H(27) O(7) 3.559 1_655
H(27) N(4) 3.068 .
H(27) C(17) 3.195 .
H(27) C(18) 2.829 .
H(27) C(19) 3.312 .
H(27) C(28) 3.060 1_645
H(27) C(29) 3.228 1_645
H(27) C(32) 2.014 .
H(27) H(11) 3.423 .
H(27) H(12) 2.839 .
H(27) H(22) 2.394 1_645
H(27) H(23) 2.743 1_645
H(27) H(26) 1.600 .
H(27) H(28) 1.600 .
H(28) Cl(1) 2.881 .
H(28) Cl(1) 3.267 2_666
H(28) N(4) 3.060 .
H(28) C(3) 3.367 .
H(28) C(4) 2.688 .
H(28) C(5) 2.839 .
H(28) C(6) 3.584 .
H(28) C(32) 2.014 .
H(28) H(2) 2.989 .
H(28) H(6) 3.502 1_655
H(28) H(22) 3.445 1_645
H(28) H(26) 1.600 .
H(28) H(27) 1.600 .

loop_
_geom_torsion_atom_site_label_1
_geom_torsion_atom_site_label_2
_geom_torsion_atom_site_label_3
_geom_torsion_atom_site_label_4
_geom_torsion
O(1) Cu(1) N(1) C(1) -87.1(3)
O(1) Cu(1) N(1) C(11) 100.9(2)
O(1) Cu(1) N(2) C(13) 103.3(3)
O(1) Cu(1) N(2) C(23) -59.7(2)
O(1) Cu(1) N(3) C(12) 172.26(19)
O(1) Cu(1) N(3) C(24) 54.6(2)
O(1) Cu(1) N(3) C(25) -67.1(2)
O(1) Cu(1) N(4) C(32) -22(2)
N(1) Cu(1) N(2) C(13) -91.9(3)
N(1) Cu(1) N(2) C(23) 105.1(2)
N(2) Cu(1) N(1) C(1) 124.0(3)
N(2) Cu(1) N(1) C(11) -48.0(2)
N(1) Cu(1) N(3) C(12) -37.19(19)
N(1) Cu(1) N(3) C(24) -154.8(2)
N(1) Cu(1) N(3) C(25) 83.4(2)
N(3) Cu(1) N(1) C(1) -162.9(3)
N(3) Cu(1) N(1) C(11) 25.2(2)
N(1) Cu(1) N(4) C(32) -173(2)
N(4) Cu(1) N(1) C(1) 16.6(3)
N(4) Cu(1) N(1) C(11) -155.3(2)
N(2) Cu(1) N(3) C(12) 81.2(2)
N(2) Cu(1) N(3) C(24) -36.4(2)
N(2) Cu(1) N(3) C(25) -158.2(2)
N(3) Cu(1) N(2) C(13) -167.4(3)
N(3) Cu(1) N(2) C(23) 29.6(2)
N(2) Cu(1) N(4) C(32) 68(2)
N(4) Cu(1) N(2) C(13) 15.0(3)
N(4) Cu(1) N(2) C(23) -148.1(2)
N(3) Cu(1) N(4) C(32) -5(5)
N(4) Cu(1) N(3) C(12) 155(2)
N(4) Cu(1) N(3) C(24) 37(3)
N(4) Cu(1) N(3) C(25) -85(3)
Cu(1) N(1) C(1) C(2) 13.5(4)
Cu(1) N(1) C(1) C(8) -169.1(2)
Cu(1) N(1) C(11) C(10) 172.7(2)
Cu(1) N(1) C(11) C(12) -6.2(3)
C(1) N(1) C(11) C(10) -0.5(4)
C(1) N(1) C(11) C(12) -179.4(2)
C(11) N(1) C(1) C(2) -175.1(2)
C(11) N(1) C(1) C(8) 2.3(4)
Cu(1) N(2) C(13) C(14) 23.7(5)
Cu(1) N(2) C(13) C(20) -160.2(3)
Cu(1) N(2) C(23) C(22) 165.2(3)
Cu(1) N(2) C(23) C(24) -15.1(4)
C(13) N(2) C(23) C(22) -0.4(6)
C(13) N(2) C(23) C(24) 179.3(3)
C(23) N(2) C(13) C(14) -174.5(3)
C(23) N(2) C(13) C(20) 1.6(6)
Cu(1) N(3) C(12) C(11) 43.1(2)
Cu(1) N(3) C(24) C(23) 39.3(3)
Cu(1) N(3) C(25) C(26) -175.7(2)
C(12) N(3) C(24) C(23) -74.2(3)
C(24) N(3) C(12) C(11) 159.4(2)
C(12) N(3) C(25) C(26) -59.9(3)
C(25) N(3) C(12) C(11) -77.0(3)
C(24) N(3) C(25) C(26) 63.6(3)
C(25) N(3) C(24) C(23) 161.5(3)
Cu(1) N(4) C(32) C(33) 168(17)
N(1) C(1) C(2) C(3) -117.9(3)
N(1) C(1) C(2) C(7) 65.5(4)
N(1) C(1) C(8) C(9) -2.4(5)
C(2) C(1) C(8) C(9) 175.0(3)
C(8) C(1) C(2) C(3) 64.6(4)
C(8) C(1) C(2) C(7) -111.9(3)
C(1) C(2) C(3) C(4) -178.6(3)
C(1) C(2) C(7) C(6) 176.3(3)
C(3) C(2) C(7) C(6) -0.3(4)
C(7) C(2) C(3) C(4) -2.0(4)
C(2) C(3) C(4) Cl(1) -173.2(2)
C(2) C(3) C(4) C(5) 3.4(5)
Cl(1) C(4) C(5) C(6) 174.2(2)
C(3) C(4) C(5) C(6) -2.3(5)
C(4) C(5) C(6) C(7) -0.1(4)
C(5) C(6) C(7) C(2) 1.4(5)
C(1) C(8) C(9) C(10) 0.6(6)
C(8) C(9) C(10) C(11) 1.2(6)
C(9) C(10) C(11) N(1) -1.3(5)
C(9) C(10) C(11) C(12) 177.6(3)
N(1) C(11) C(12) N(3) -25.2(3)
C(10) C(11) C(12) N(3) 155.8(3)
N(2) C(13) C(14) C(15) 47.9(6)
N(2) C(13) C(14) C(19) -132.7(4)
N(2) C(13) C(20) C(21) 0.0(7)
C(14) C(13) C(20) C(21) 175.9(4)
C(20) C(13) C(14) C(15) -128.2(5)
C(20) C(13) C(14) C(19) 51.2(7)
C(13) C(14) C(15) C(16) -179.4(4)
C(13) C(14) C(19) C(18) 179.6(4)
C(15) C(14) C(19) C(18) -1.1(7)
C(19) C(14) C(15) C(16) 1.2(7)
C(14) C(15) C(16) Cl(2) -178.7(3)
C(14) C(15) C(16) C(17) -0.2(6)
Cl(2) C(16) C(17) C(18) 177.5(4)
C(15) C(16) C(17) C(18) -0.9(8)
C(16) C(17) C(18) C(19) 1.0(9)
C(17) C(18) C(19) C(14) -0.0(8)
C(13) C(20) C(21) C(22) -2.9(8)
C(20) C(21) C(22) C(23) 3.9(7)
C(21) C(22) C(23) N(2) -2.4(7)
C(21) C(22) C(23) C(24) 177.9(4)
N(2) C(23) C(24) N(3) -14.4(5)
C(22) C(23) C(24) N(3) 165.4(3)
N(3) C(25) C(26) C(27) 96.5(4)
N(3) C(25) C(26) C(31) -86.5(4)
C(25) C(26) C(27) C(28) 177.8(4)
C(25) C(26) C(31) C(30) -177.1(4)
C(27) C(26) C(31) C(30) -0.1(4)
C(31) C(26) C(27) C(28) 0.8(6)
C(26) C(27) C(28) C(29) -1.2(7)
C(27) C(28) C(29) C(30) 0.8(7)
C(28) C(29) C(30) C(31) -0.1(5)
C(29) C(30) C(31) C(26) -0.2(6)
